data_7247779
loop_
_publ_author_name
'Jones, Isabelle M.'
'Turner, Gemma F.'
'Pitts, Kari'
'Powell, Rees'
'Riboldi-Tunnicliffe, Alan'
'Williamson, Rachel'
'Boer, Stephanie'
'Allen, Lauren'
'Moggach, Stephen A.'

_publ_section_title
;
 High-pressure induced guest-mediated gate opening behaviour of the
 Co-based framework ZIF-67
;
_journal_issue 47
_journal_name_full CrystEngComm
_journal_page_first 6533
_journal_page_last 6538
_journal_paper_doi 10.1039/D3CE00979C
_journal_volume 25
_journal_year 2023
_chemical_absolute_configuration ad
_chemical_formula_moiety 'C8 H10 Co N4, 18.667(N0.5)'
_chemical_formula_sum 'C8 H10 Co N13.33'
_chemical_formula_weight 351.89
_space_group_crystal_system cubic
_space_group_IT_number 217
_space_group_name_Hall 'I -4 2 3'
_space_group_name_H-M_alt 'I -4 3 m'
_atom_sites_solution_hydrogens geom
_atom_sites_solution_primary dual
_audit_creation_date 2023-10-04
_audit_creation_method
;
Olex2 1.5
(compiled 2023.08.24 svn.re1ec1418 for OlexSys, GUI svn.r6817)
;
_audit_update_record
;
2023-10-04 deposited with the CCDC.	2023-11-21 downloaded from the CCDC.
;
_cell_angle_alpha 90
_cell_angle_beta 90
_cell_angle_gamma 90
_cell_formula_units_Z 12
_cell_length_a 16.5684(3)
_cell_length_b 16.5684(3)
_cell_length_c 16.5684(3)
_cell_measurement_reflns_used 7907
_cell_measurement_temperature 293(2)
_cell_measurement_theta_max 20.7480
_cell_measurement_theta_min 3.4610
_cell_volume 4548.22(14)
_computing_cell_refinement 'CrysAlisPro 1.171.42.58a (Rigaku OD, 2022)'
_computing_data_collection 'CrysAlisPro 1.171.42.58a (Rigaku OD, 2022)'
_computing_data_reduction 'CrysAlisPro 1.171.42.58a (Rigaku OD, 2022)'
_computing_molecular_graphics 'Olex2 1.5 (Dolomanov et al., 2009)'
_computing_publication_material 'Olex2 1.5 (Dolomanov et al., 2009)'
_computing_structure_refinement 'SHELXL 2018/3 (Sheldrick, 2015)'
_computing_structure_solution 'SHELXT  (Sheldrick, 2015)'
_diffrn_ambient_temperature 293(2)
_diffrn_detector 'Hybrid Pixel Array Detector'
_diffrn_detector_area_resol_mean 10.0000
_diffrn_detector_type HyPix
_diffrn_measured_fraction_theta_full 0.986
_diffrn_measured_fraction_theta_max 0.986
_diffrn_measurement_details
;
List of Runs (angles in degrees, time in seconds):

  # Type    Start    End  Width  t~exp~   \w     \q     \k     \f   Frames
#--------------------------------------------------------------------------
  1  \w    -84.00 -30.00   0.50   33.13    --   13.12 -29.00 -95.00  108
  2  \w     62.00  96.00   0.50   33.13    --   13.12  29.00  65.00   68
  3  \w    -99.00 -30.00   0.50   33.13    --  -13.27 -29.00 -95.00  138
  4  \w    -16.00  43.00   0.50   33.13    --   13.12 -38.00-180.00  118
  5  \w    -41.00  22.00   0.50   33.13    --   13.12  53.00 162.00  126
  6  \w    -41.00  22.00   0.50   33.13    --   13.12  53.00 -17.00  126
  7  \w    -22.00  57.00   0.50   33.13    --   13.12 -53.00  17.00  158
  8  \w      5.00  84.00   0.50   33.13    --   13.12-114.00  45.00  158
  9  \w    -59.00  -5.00   0.50   33.13    --   13.12 114.00 135.00  108
 10  \w    -10.00  68.00   0.50   33.13    --   13.12 -82.00-151.00  156
 11  \w    -94.00 -68.00   0.50   33.13    --   13.12 178.00 -90.00   52
 12  \w    -26.00  53.00   0.50   33.13    --  -13.27 -40.00-167.00  158
 13  \w    -53.00  26.00   0.50   33.13    --  -13.27  40.00 -12.00  158
 14  \w    -63.00   4.00   0.50   33.13    --  -13.27  57.00-180.00  134
 15  \w     -3.00  50.00   0.50   33.13    --  -13.27 -97.00  35.00  106
 16  \w     54.00  96.00   0.50   33.13    --   13.12-178.00 -90.00   84
 17  \w    -36.00 -16.00   0.50   33.13    --   13.12  38.00   0.00   40
 18  \w     68.00  96.00   0.50   33.13    --   13.12-178.00  90.00   56
 19  \w    -27.00  -3.00   0.50   33.13    --  -13.27  19.00-150.00   48
 20  \w    -43.00 -18.00   0.50   33.13    --  -13.27  38.00-180.00   50
 21  \w    -68.00  10.00   0.50   33.13    --  -13.27  82.00 -29.00  156
 22  \w    -32.00  47.00   0.50   33.13    --  -13.27 -26.00   8.00  158
 23  \w    -38.00  -9.00   0.50   33.13    --  -13.27  77.00 150.00   58
;
_diffrn_measurement_device 'four-circle diffractometer'
_diffrn_measurement_device_type 'XtaLAB Synergy, Single source at home/near, HyPix'
_diffrn_measurement_method '\w scans'
_diffrn_orient_matrix_type 'CrysAlisPro convention (1999,Acta A55,543-557)'
_diffrn_orient_matrix_UB_11 -0.0392875000
_diffrn_orient_matrix_UB_12 -0.0074377000
_diffrn_orient_matrix_UB_13 -0.0152804000
_diffrn_orient_matrix_UB_21 0.0063490000
_diffrn_orient_matrix_UB_22 -0.0421331000
_diffrn_orient_matrix_UB_23 0.0041757000
_diffrn_orient_matrix_UB_31 -0.0157705000
_diffrn_orient_matrix_UB_32 0.0015640000
_diffrn_orient_matrix_UB_33 0.0397717000
_diffrn_radiation_monochromator mirror
_diffrn_radiation_probe x-ray
_diffrn_radiation_type 'Mo K\a'
_diffrn_radiation_wavelength 0.71073
_diffrn_reflns_av_R_equivalents 0.0666
_diffrn_reflns_av_unetI/netI 0.0186
_diffrn_reflns_Laue_measured_fraction_full 0.986
_diffrn_reflns_Laue_measured_fraction_max 0.986
_diffrn_reflns_limit_h_max 10
_diffrn_reflns_limit_h_min -10
_diffrn_reflns_limit_k_max 15
_diffrn_reflns_limit_k_min -15
_diffrn_reflns_limit_l_max 15
_diffrn_reflns_limit_l_min -15
_diffrn_reflns_number 16850
_diffrn_reflns_point_group_measured_fraction_full 0.989
_diffrn_reflns_point_group_measured_fraction_max 0.989
_diffrn_reflns_theta_full 18.983
_diffrn_reflns_theta_max 18.983
_diffrn_reflns_theta_min 3.478
_diffrn_source 'micro-focus sealed X-ray tube'
_diffrn_source_type 'PhotonJet (Mo) X-ray Source'
_diffrn_standards_number 0
_exptl_absorpt_coefficient_mu 1.153
_exptl_absorpt_correction_T_max 0.7309
_exptl_absorpt_correction_T_min 0.6756
_exptl_absorpt_correction_type multi-scan
_exptl_absorpt_process_details
;
SADABS-2016/2 (Bruker,2016/2) was used for absorption correction.
wR2(int) was 0.0861 before and 0.0728 after correction.
The Ratio of minimum to maximum transmission is 0.9243.
The \l/2 correction factor is Not present.
;
_exptl_crystal_colour 'clear bluish violet'
_exptl_crystal_colour_lustre clear
_exptl_crystal_colour_modifier bluish
_exptl_crystal_colour_primary violet
_exptl_crystal_density_diffrn 1.542
_exptl_crystal_description block
_exptl_crystal_F_000 2140
_exptl_crystal_size_max 0.14
_exptl_crystal_size_mid 0.1
_exptl_crystal_size_min 0.09
_refine_diff_density_max 0.747
_refine_diff_density_min -0.834
_refine_diff_density_rms 0.135
_refine_ls_abs_structure_details
;
 Flack x determined using 143 quotients [(I+)-(I-)]/[(I+)+(I-)]
 (Parsons, Flack and Wagner, Acta Cryst. B69 (2013) 249-259).
;
_refine_ls_abs_structure_Flack 0.088(18)
_refine_ls_extinction_method none
_refine_ls_goodness_of_fit_ref 1.151
_refine_ls_hydrogen_treatment constr
_refine_ls_matrix_type full
_refine_ls_number_parameters 49
_refine_ls_number_reflns 373
_refine_ls_number_restraints 11
_refine_ls_restrained_S_all 1.172
_refine_ls_R_factor_all 0.0844
_refine_ls_R_factor_gt 0.0796
_refine_ls_shift/su_max 0.000
_refine_ls_shift/su_mean 0.000
_refine_ls_structure_factor_coef Fsqd
_refine_ls_weighting_details 'w=1/[\s^2^(Fo^2^)+(0.1708P)^2^+9.6005P] where P=(Fo^2^+2Fc^2^)/3'
_refine_ls_weighting_scheme calc
_refine_ls_wR_factor_gt 0.2069
_refine_ls_wR_factor_ref 0.2121
_reflns_Friedel_coverage 0.759
_reflns_Friedel_fraction_full 0.994
_reflns_Friedel_fraction_max 0.994
_reflns_number_gt 346
_reflns_number_total 373
_reflns_threshold_expression 'I > 2\s(I)'
_cod_data_source_file d3ce00979c2.cif
_cod_data_source_block zif67_ln2_2900
_cod_depositor_comments 'Adding full bibliography for 7247762--7247779.cif.'
_cod_original_cell_volume 4548.2(2)
_cod_database_code 7247779
_shelx_shelxl_version_number 2018/3
_chemical_oxdiff_formula 'Co C8 H10 N4'
_chemical_oxdiff_usercomment 'ZIF67 @ 2.9 GPa in LN2'
_shelx_space_group_comment
;
The symmetry employed for this shelxl refinement is uniquely defined
by the following loop, which should always be used as a source of
symmetry information in preference to the above space-group names.
They are only intended as comments.
;
_shelx_estimated_absorpt_t_max 0.903
_shelx_estimated_absorpt_t_min 0.855
_diffrn_orient_matrix_axis[1] matrixX
_diffrn_orient_matrix_axis[2] matrixY
_diffrn_orient_matrix_axis[3] matrixZ
_olex2_refinement_description
;
1. Fixed Uiso
 At 1.2 times of:
  All C(H) groups
 At 1.5 times of:
  All C(H,H,H) groups
2. Restrained distances
 C3-C2
 1.55 with sigma of 0.01
 N1-C2
 1.337 with sigma of 0.01
 C1-N1
 1.387 with sigma of 0.01
 C1-C2
 2.175 with sigma of 0.01
 N9-N8
 1.08 with sigma of 0.02
 N4-N5
 1.08 with sigma of 0.02
 N8-N9
 1.09 with sigma of 0.02
3. Restrained planarity
 C1, C2, N1, C3
 with sigma of 0.1
4. Uiso/Uaniso restraints and constraints
Uanis(C1) = Uanis(C2) = Uanis(N1)
Uiso(N15) = Uiso(N13)
Uiso(N4) = Uiso(N5)
Uiso(N3) = Uiso(N2)
Uiso(N6) = Uiso(N7)
Uiso(N9) = Uiso(N8)
5. Rigid body (RIGU) restrains
 C3, C2
 with sigma for 1-2 distances of 0.004 and sigma for 1-3 distances of 0.004
6. Others
 Fixed Sof: H3A(0.5) H3B(0.5) H3C(0.5) N2(0.083333) N3(0.166667) N6(0.05555)
 N4(0.25) N11(0.083333) N12(0.083333) N7(0.11112) N13(0.083333) N10(0.083333)
 N15(0.08335)
7.a Me refined with riding coordinates:
 C3(H3A,H3B,H3C)
7.b Aromatic/amide H refined with riding coordinates:
 C1(H1)
;
_olex2_submission_special_instructions 'No special instructions were received'
_oxdiff_exptl_absorpt_empirical_details
;
Empirical correction (ABSPACK) includes:
- Absorption correction using spherical harmonics
- Frame scaling
;
_oxdiff_exptl_absorpt_empirical_full_max 15.828
_oxdiff_exptl_absorpt_empirical_full_min 0.726

loop_
_space_group_symop_operation_xyz
'x, y, z'
'-x, -y, z'
'-x, y, -z'
'x, -y, -z'
'z, x, y'
'z, -x, -y'
'-z, -x, y'
'-z, x, -y'
'y, z, x'
'-y, z, -x'
'y, -z, -x'
'-y, -z, x'
'y, x, z'
'-y, -x, z'
'y, -x, -z'
'-y, x, -z'
'x, z, y'
'-x, z, -y'
'-x, -z, y'
'x, -z, -y'
'z, y, x'
'z, -y, -x'
'-z, y, -x'
'-z, -y, x'
'x+1/2, y+1/2, z+1/2'
'-x+1/2, -y+1/2, z+1/2'
'-x+1/2, y+1/2, -z+1/2'
'x+1/2, -y+1/2, -z+1/2'
'z+1/2, x+1/2, y+1/2'
'z+1/2, -x+1/2, -y+1/2'
'-z+1/2, -x+1/2, y+1/2'
'-z+1/2, x+1/2, -y+1/2'
'y+1/2, z+1/2, x+1/2'
'-y+1/2, z+1/2, -x+1/2'
'y+1/2, -z+1/2, -x+1/2'
'-y+1/2, -z+1/2, x+1/2'
'y+1/2, x+1/2, z+1/2'
'-y+1/2, -x+1/2, z+1/2'
'y+1/2, -x+1/2, -z+1/2'
'-y+1/2, x+1/2, -z+1/2'
'x+1/2, z+1/2, y+1/2'
'-x+1/2, z+1/2, -y+1/2'
'-x+1/2, -z+1/2, y+1/2'
'x+1/2, -z+1/2, -y+1/2'
'z+1/2, y+1/2, x+1/2'
'z+1/2, -y+1/2, -x+1/2'
'-z+1/2, y+1/2, -x+1/2'
'-z+1/2, -y+1/2, x+1/2'

loop_
_atom_site_label
_atom_site_type_symbol
_atom_site_fract_x
_atom_site_fract_y
_atom_site_fract_z
_atom_site_U_iso_or_equiv
_atom_site_adp_type
_atom_site_occupancy
_atom_site_site_symmetry_order
_atom_site_calc_flag
_atom_site_refinement_flags_posn
_atom_site_refinement_flags_adp
_atom_site_refinement_flags_occupancy
_atom_site_disorder_assembly
_atom_site_disorder_group
Co1 Co 0.500000 0.250000 0.000000 0.041(2) Uani 1 4 d S T P . .
N1 N 0.5851(7) 0.3201(7) 0.0426(7) 0.039(3) Uani 1 1 d D . . . .
C2 C 0.6321(7) 0.3679(7) -0.0022(9) 0.039(3) Uani 1 2 d DS T P . .
C1 C 0.6025(10) 0.3391(11) 0.1217(7) 0.039(3) Uani 1 1 d D . . . .
H1 H 0.575005 0.312663 0.174301 0.047 Uiso 1 1 calc R U . . .
C3 C 0.6290(11) 0.3710(11) -0.0953(11) 0.047(7) Uani 1 2 d DS T P . .
H3A H 0.585750 0.327125 -0.117117 0.071 Uiso 0.5 1 calc R U P A -1
H3B H 0.610809 0.430847 -0.114421 0.071 Uiso 0.5 1 calc R U P A -1
H3C H 0.688080 0.357390 -0.119587 0.071 Uiso 0.5 1 calc R U P A -1
N2 N 0.500000 0.500000 0.000000 0.066(10) Uiso 0.6666 8 d S . P . .
N5 N 0.500000 0.500000 -0.232(3) 0.120(14) Uiso 1 4 d DS . P . .
N8 N 0.7848(15) 0.2152(15) 0.078(2) 0.126(9) Uiso 1 2 d DS . P B 1
N3 N 0.500000 0.500000 -0.039(2) 0.066(10) Uiso 0.6667 4 d S . P . .
N9 N 0.7624(15) 0.2376(15) 0.025(2) 0.126(9) Uiso 1 2 d DS . P B 1
N6 N 0.743(5) 0.257(5) -0.257(5) 0.064(14) Uiso 0.3333 6 d S . P . .
N4 N 0.5446(12) 0.4554(12) -0.228(4) 0.120(14) Uiso 0.5 2 d DS . P . .
N11 N 0.565(6) 0.435(6) -0.435(6) 0.08(4) Uiso 0.5 6 d S . P . .
N12 N 0.589(9) 0.411(9) -0.465(12) 0.09(8) Uiso 0.1667 2 d S . P . 1
N7 N 0.765(2) 0.235(2) -0.235(2) 0.064(14) Uiso 0.6667 6 d S . P . .
N13 N 0.875(5) 0.125(5) -0.125(5) 0.07(3) Uiso 0.5 6 d S . P . .
N10 N 0.576(5) 0.424(5) -0.392(9) 0.04(6) Uiso 0.1667 2 d S . P . 2
N15 N 0.839(10) 0.118(7) -0.118(7) 0.07(3) Uiso 0.1667 2 d S . P . .

loop_
_atom_site_aniso_label
_atom_site_aniso_U_11
_atom_site_aniso_U_22
_atom_site_aniso_U_33
_atom_site_aniso_U_23
_atom_site_aniso_U_13
_atom_site_aniso_U_12
Co1 0.042(2) 0.040(3) 0.042(2) 0.000 0.000 0.000
N1 0.036(6) 0.036(7) 0.046(6) -0.004(5) -0.010(5) -0.005(5)
C2 0.036(6) 0.036(7) 0.046(6) -0.004(5) -0.010(5) -0.005(5)
C1 0.036(6) 0.036(7) 0.046(6) -0.004(5) -0.010(5) -0.005(5)
C3 0.045(11) 0.045(11) 0.053(10) 0.012(8) -0.012(8) -0.009(16)

loop_
_atom_type_symbol
_atom_type_description
_atom_type_scat_dispersion_real
_atom_type_scat_dispersion_imag
_atom_type_scat_source
C C 0.0033 0.0016 'International Tables Vol C Tables 4.2.6.8 and 6.1.1.4'
H H 0.0000 0.0000 'International Tables Vol C Tables 4.2.6.8 and 6.1.1.4'
Co Co 0.3494 0.9721 'International Tables Vol C Tables 4.2.6.8 and 6.1.1.4'
N N 0.0061 0.0033 'International Tables Vol C Tables 4.2.6.8 and 6.1.1.4'

loop_
_axis.id
_axis.type
_axis.equipment
_axis.parity
_axis.depends_on
_axis.zero
_axis.vector[1]
_axis.vector[2]
_axis.vector[3]
source . source . . . 1.00000000 0.00000000 0.00003403
omega rotation goniometer -1 . 0.12240000 0.00000000 0.00000000 1.00000000
kappa rotation goniometer -1 omega 0.28425000 -0.76560404 0.00000000 0.64331210
phi rotation goniometer -1 kappa . -0.00006266 0.00000000 1.00000000
theta rotation goniometer -1 . 0.19892000 0.00000000 0.00000000 1.00000000
matrixX general general . phi . 1.00000000 0.00000000 0.00000000
matrixY general general . phi . 0.00000000 1.00000000 0.00000000
matrixZ general general . phi . 0.00000000 0.00000000 1.00000000
dacX translation general . phi . 0.00000000 1.00000000 0.00000000
dacY translation general . phi . -1.00000000 0.00000000 0.00000000
dacZ translation general . phi . 0.00000000 0.00000000 1.00000000

loop_
_geom_angle_atom_site_label_1
_geom_angle_atom_site_label_2
_geom_angle_atom_site_label_3
_geom_angle
_geom_angle_site_symmetry_1
_geom_angle_site_symmetry_3
_geom_angle_publ_flag
N1 Co1 N1 110.6(4) . 46 ?
N1 Co1 N1 107.2(7) 46 48_554 ?
N1 Co1 N1 110.6(4) . 48_554 ?
N1 Co1 N1 107.2(7) . 3_655 ?
N1 Co1 N1 110.6(4) 46 3_655 ?
N1 Co1 N1 110.6(4) 3_655 48_554 ?
C2 N1 Co1 124.9(7) . . ?
C2 N1 C1 105.7(11) . . ?
C1 N1 Co1 129.0(10) . . ?
N1 C2 N1 112.5(13) 14_665 . ?
N1 C2 C3 123.7(7) 14_665 . ?
N1 C2 C3 123.7(7) . . ?
N1 C1 H1 126.0 . . ?
C1 C1 N1 108.1(9) 14_665 . ?
C1 C1 H1 126.0 14_665 . ?
C2 C3 H3A 109.5 . . ?
C2 C3 H3B 109.5 . . ?
C2 C3 H3C 109.5 . . ?
H3A C3 H3B 109.5 . . ?
H3A C3 H3C 109.5 . . ?
H3B C3 H3C 109.5 . . ?
N3 N2 N3 180.0 . 3_655 ?
N4 N5 N4 173(10) . 2_665 ?
N2 N3 N3 0.000(3) . 3_655 ?
N12 N11 N12 115(10) . 12_654 ?
N12 N11 N12 115(10) . 6_665 ?
N12 N11 N12 115(10) 12_654 6_665 ?
N12 N11 N10 111(10) 12_654 12_654 ?
N12 N11 N10 62(10) . 12_654 ?
N12 N11 N10 62(10) 12_654 6_665 ?
N12 N11 N10 62(10) 6_665 12_654 ?
N12 N11 N10 62(10) . 6_665 ?
N12 N11 N10 111(10) 6_665 6_665 ?
N10 N11 N10 58(10) 6_665 12_654 ?
N10 N11 N10 58(10) 6_665 . ?
N10 N11 N10 58(10) 12_654 . ?
N11 N12 N12 33(9) . 12_654 ?
N11 N12 N12 33(9) . 6_665 ?
N12 N12 N12 60.00(3) 12_654 6_665 ?
N15 N13 N15 108(10) 6_665 12_654 ?
N15 N13 N15 108(10) 6_665 . ?
N15 N13 N15 108(10) 12_654 . ?
N10 N10 N11 61(9) 12_654 . ?
N10 N10 N11 61(9) 6_665 . ?
N10 N10 N10 60.00(5) 12_654 6_665 ?
N13 N15 N15 36(10) . 12_654 ?
N13 N15 N15 36(10) . 6_665 ?
N15 N15 N15 60.00(4) 6_665 12_654 ?

loop_
_geom_bond_atom_site_label_1
_geom_bond_atom_site_label_2
_geom_bond_distance
_geom_bond_site_symmetry_2
_geom_bond_publ_flag
Co1 N1 1.958(11) . ?
Co1 N1 1.958(11) 3_655 ?
Co1 N1 1.958(11) 46 ?
Co1 N1 1.958(11) 48_554 ?
N1 C2 1.336(11) . ?
N1 C1 1.379(12) . ?
C2 C3 1.543(14) . ?
C1 C1 1.37(4) 14_665 ?
C1 H1 1.0770 . ?
C3 H3A 1.0830 . ?
C3 H3B 1.0830 . ?
C3 H3C 1.0830 . ?
N2 N3 0.64(4) . ?
N2 N3 0.64(4) 3_655 ?
N5 N4 1.05(3) . ?
N5 N4 1.05(3) 2_665 ?
N8 N9 1.02(2) . ?
N3 N3 1.29(7) 3_655 ?
N6 N7 0.63(13) . ?
N11 N12 0.7(2) . ?
N11 N12 0.7(2) 12_654 ?
N11 N12 0.7(2) 6_665 ?
N11 N10 0.76(17) 6_665 ?
N11 N10 0.76(17) . ?
N11 N10 0.76(17) 12_654 ?
N12 N12 1.3(4) 6_665 ?
N12 N12 1.3(4) 12_654 ?
N13 N15 0.61(17) 6_665 ?
N13 N15 0.61(17) . ?
N13 N15 0.61(17) 12_654 ?
N10 N10 0.7(2) 6_665 ?
N10 N10 0.7(2) 12_654 ?
N15 N15 1.0(3) 6_665 ?
N15 N15 1.0(3) 12_654 ?

loop_
_geom_torsion_atom_site_label_1
_geom_torsion_atom_site_label_2
_geom_torsion_atom_site_label_3
_geom_torsion_atom_site_label_4
_geom_torsion
_geom_torsion_site_symmetry_1
_geom_torsion_site_symmetry_2
_geom_torsion_site_symmetry_3
_geom_torsion_site_symmetry_4
_geom_torsion_publ_flag
Co1 N1 C2 N1 174.0(6) . . . 14_665 ?
Co1 N1 C2 C3 -3(2) . . . . ?
Co1 N1 C1 C1 -173.0(8) . . . 14_665 ?
C2 N1 C1 C1 -0.8(11) . . . 14_665 ?
C1 N1 C2 N1 1.4(19) . . . 14_665 ?
C1 N1 C2 C3 -176.0(15) . . . . ?
N12 N11 N12 N12 -136(69) 6_665 . . 12_654 ?
N12 N11 N12 N12 136(69) 12_654 . . 6_665 ?
N10 N11 N10 N10 -70(7) 6_665 . . 12_654 ?
N10 N11 N10 N10 70(7) 12_654 . . 6_665 ?
N15 N13 N15 N15 -117(63) 12_654 . . 6_665 ?
N15 N13 N15 N15 117(63) 6_665 . . 12_654 ?
